data_7060282
loop_
_publ_author_name
'Moussa, Mehdi Elsayed'
'Schiller, Jana'
'Seidl, Michael'
'Shelyganov, Pavel A.'
'Scheer, Manfred'

_publ_section_title
;
 Discrete and polymeric organometallic-organic assemblies based on the
 diarsene complex [(Cp)2Mo2(CO)4(\m,\h2-As2)], AgPF6 and N-donor organic
 molecules
;
_journal_issue 4
_journal_name_full 'New Journal of Chemistry'
_journal_page_first 1800
_journal_page_last 1804
_journal_paper_doi 10.1039/D0NJ05959E
_journal_volume 45
_journal_year 2021
_chemical_formula_moiety 'C34 H24 Ag As4 Mo4 N O8, F6 P, C2 H3 N, 1.5[CH2Cl2]'
_chemical_formula_sum 'C37.5 H30 Ag As4 Cl3 F6 Mo4 N2 O8 P'
_chemical_formula_weight 1679.26
_space_group_crystal_system triclinic
_space_group_IT_number 2
_space_group_name_Hall '-P 1'
_space_group_name_H-M_alt 'P -1'
_atom_sites_solution_hydrogens geom
_audit_creation_date 2020-11-27
_audit_creation_method
;
Olex2 1.3-alpha
(compiled 2020.11.12 svn.r5f609507 for OlexSys, GUI svn.r6197)
;
_audit_update_record
;
2020-12-03 deposited with the CCDC.	2021-01-13 downloaded from the CCDC.
;
_cell_angle_alpha 98.621(4)
_cell_angle_beta 103.144(4)
_cell_angle_gamma 90.062(4)
_cell_formula_units_Z 2
_cell_length_a 12.8682(7)
_cell_length_b 13.0664(6)
_cell_length_c 15.9420(8)
_cell_measurement_reflns_used 12390
_cell_measurement_temperature 123.0(2)
_cell_measurement_theta_max 74.2030
_cell_measurement_theta_min 2.8390
_cell_volume 2579.1(2)
_computing_cell_refinement 'CrysAlisPro 1.171.38.41h (Rigaku OD, 2015)'
_computing_data_collection 'CrysAlisPro 1.171.38.41h (Rigaku OD, 2015)'
_computing_data_reduction 'CrysAlisPro 1.171.38.41h (Rigaku OD, 2015)'
_computing_molecular_graphics 'Olex2 1.3-alpha (Dolomanov et al., 2009)'
_computing_publication_material 'Olex2 1.3-alpha (Dolomanov et al., 2009)'
_computing_structure_refinement 'SHELXL 2018/3 (Sheldrick, 2015)'
_computing_structure_solution 'ShelXT (Sheldrick, 2015)'
_diffrn_ambient_temperature 123.0(2)
_diffrn_detector_area_resol_mean 4.1818
_diffrn_detector_type TitanS2
_diffrn_measured_fraction_theta_full 0.984
_diffrn_measured_fraction_theta_max 0.936
_diffrn_measurement_details
;
List of Runs (angles in degrees, time in seconds):

  # Type    Start    End  Width  t~exp~   \w     \q     \k     \f   Frames
#--------------------------------------------------------------------------
  1  \w    -25.00  68.00   1.00    1.00    --   44.45 -57.00-150.00   93
  2  \w     35.00 126.00   1.00    2.00    --  104.50 -77.00 -60.00   91
  3  \w     81.00 177.00   1.00    2.00    --  104.50  30.00 -90.00   96
  4  \w    143.00 169.00   1.00    2.00    --  104.50  77.00  60.00   26
  5  \w     83.00 116.00   1.00    2.00    --  104.50  77.00  60.00   33
  6  \w     81.00 177.00   1.00    2.00    --  104.50  30.00   0.00   96
  7  \w     43.00 121.00   1.00    2.00    --  104.50-125.00 150.00   78
  8  \w     39.00 135.00   1.00    2.00    --  104.50 -77.00 150.00   96
  9  \w     32.00  91.00   1.00    2.00    --  104.50 -30.00  90.00   59
 10  \w     32.00  90.00   1.00    2.00    --  104.50 -30.00 -30.00   58
 11  \w     36.00 127.00   1.00    1.00    --   44.45 178.00-150.00   91
 12  \w   -114.00 -19.00   1.00    1.00    --  -44.45 -75.00  -8.00   95
;
_diffrn_measurement_device 'four-circle diffractometer'
_diffrn_measurement_device_type 'GV50, TitanS2'
_diffrn_measurement_method '\w scans'
_diffrn_radiation_type CuK\a
_diffrn_radiation_wavelength 1.54184
_diffrn_reflns_av_R_equivalents 0.0359
_diffrn_reflns_av_unetI/netI 0.0396
_diffrn_reflns_Laue_measured_fraction_full 0.984
_diffrn_reflns_Laue_measured_fraction_max 0.936
_diffrn_reflns_limit_h_max 15
_diffrn_reflns_limit_h_min -15
_diffrn_reflns_limit_k_max 16
_diffrn_reflns_limit_k_min -14
_diffrn_reflns_limit_l_max 18
_diffrn_reflns_limit_l_min -19
_diffrn_reflns_number 16266
_diffrn_reflns_point_group_measured_fraction_full 0.984
_diffrn_reflns_point_group_measured_fraction_max 0.936
_diffrn_reflns_theta_full 67.684
_diffrn_reflns_theta_max 74.868
_diffrn_reflns_theta_min 2.881
_exptl_absorpt_coefficient_mu 15.937
_exptl_absorpt_correction_T_max 0.274
_exptl_absorpt_correction_T_min 0.046
_exptl_absorpt_correction_type gaussian
_exptl_absorpt_process_details
;
CrysAlisPro 1.171.38.41h (Rigaku Oxford Diffraction, 2015)
Numerical absorption correction based on gaussian integration over
			a multifaceted crystal model
Empirical absorption correction using spherical harmonics,
 implemented in SCALE3 ABSPACK scaling algorithm.
;
_exptl_crystal_colour red
_exptl_crystal_colour_primary red
_exptl_crystal_density_diffrn 2.162
_exptl_crystal_description block
_exptl_crystal_F_000 1600
_exptl_crystal_size_max 0.35
_exptl_crystal_size_mid 0.228
_exptl_crystal_size_min 0.154
_refine_diff_density_max 0.907
_refine_diff_density_min -1.040
_refine_diff_density_rms 0.133
_refine_ls_extinction_method none
_refine_ls_goodness_of_fit_ref 1.025
_refine_ls_hydrogen_treatment constr
_refine_ls_matrix_type full
_refine_ls_number_parameters 615
_refine_ls_number_reflns 9905
_refine_ls_number_restraints 150
_refine_ls_restrained_S_all 1.057
_refine_ls_R_factor_all 0.0373
_refine_ls_R_factor_gt 0.0356
_refine_ls_shift/su_max 0.001
_refine_ls_shift/su_mean 0.000
_refine_ls_structure_factor_coef Fsqd
_refine_ls_weighting_details 'w=1/[\s^2^(Fo^2^)+(0.0605P)^2^+2.2554P] where P=(Fo^2^+2Fc^2^)/3'
_refine_ls_weighting_scheme calc
_refine_ls_wR_factor_gt 0.0980
_refine_ls_wR_factor_ref 0.1000
_reflns_Friedel_coverage 0.000
_reflns_number_gt 9308
_reflns_number_total 9905
_reflns_threshold_expression 'I > 2\s(I)'
_cod_data_source_file d0nj05959e2.cif
_cod_data_source_block ems_407_ap_abs
_cod_depositor_comments 'Adding full bibliography for 7060280--7060285.cif.'
_cod_original_formula_sum 'C37.50 H30 Ag As4 Cl3 F6 Mo4 N2 O8 P'
_cod_database_code 7060282
_shelx_shelxl_version_number 2018/3
_shelx_space_group_comment
;
The symmetry employed for this shelxl refinement is uniquely defined
by the following loop, which should always be used as a source of
symmetry information in preference to the above space-group names.
They are only intended as comments.
;
_shelx_estimated_absorpt_t_max 0.193
_shelx_estimated_absorpt_t_min 0.072
_olex2_refinement_description
;
1. Fixed Uiso
 At 1.2 times of:
  All C(H) groups
 At 1.5 times of:
  All C(H,H,H) groups
2. Uiso/Uaniso restraints and constraints
F3B \\sim P1 \\sim F4A \\sim F6A \\sim F5A \\sim F2A \\sim F1A \\sim F3A \\sim
F1B \\sim F4B \\sim F6B \\sim F2B \\sim F5B: within 1.9A with sigma of 0.01 and
sigma for terminal atoms of 0.01 within 1.9A
3. Others
 Sof(F1B)=Sof(F4B)=Sof(F6B)=Sof(F2B)=Sof(F3B)=Sof(F5B)=1-FVAR(1)
 Sof(F4A)=Sof(F6A)=Sof(F5A)=Sof(F2A)=Sof(F1A)=Sof(F3A)=FVAR(1)
4.a Aromatic/amide H refined with riding coordinates:
 C16(H16), C9(H9), C10(H10), C17(H17), C29(H29), C15(H15), C30(H30), C21(H21),
 C11(H11), C13(H13), C32(H32), C25(H25), C18(H18), C12(H12), C26(H26), C33(H33),
  C22(H22), C28(H28), C20(H20), C24(H24), C23(H23), C27(H27), C14(H14), C19(H19)
4.b Idealised Me refined as rotating group:
 C36(H36A,H36B,H36C)
;
_smtbx_masks_special_details
;
A solvent mask was calculated and 138 electrons were 
found in a volume of 490\%A^3^ in 1 void per unit cell. 
This is consistent with the presence of 
1.5[CH2Cl2] per Asymmetric Unit 
which account for 126 electrons 
per unit cell.
;
_smtbx_masks_void_probe_radius 1.2
_smtbx_masks_void_truncation_radius 1.2
_olex2_submission_special_instructions 'No special instructions were received'
_oxdiff_exptl_absorpt_empirical_details
;
Empirical correction (ABSPACK) includes:
- Absorption correction using spherical harmonics
- Frame scaling
;

loop_
_space_group_symop_operation_xyz
'x, y, z'
'-x, -y, -z'

loop_
_atom_site_label
_atom_site_type_symbol
_atom_site_fract_x
_atom_site_fract_y
_atom_site_fract_z
_atom_site_U_iso_or_equiv
_atom_site_adp_type
_atom_site_occupancy
_atom_site_site_symmetry_order
_atom_site_calc_flag
_atom_site_refinement_flags_posn
_atom_site_refinement_flags_adp
_atom_site_refinement_flags_occupancy
_atom_site_disorder_assembly
_atom_site_disorder_group
Ag1 Ag 0.47659(2) 0.76731(3) 0.40345(2) 0.03249(8) Uani 1 1 d . . . . .
Mo1 Mo 0.43175(3) 0.66542(3) 0.64728(2) 0.02815(9) Uani 1 1 d . . . . .
Mo2 Mo 0.21619(3) 0.68763(3) 0.52380(2) 0.03009(9) Uani 1 1 d . . . . .
Mo3 Mo 0.46374(3) 0.82122(3) 0.13048(2) 0.03299(9) Uani 1 1 d . . . . .
Mo4 Mo 0.26653(3) 0.69629(3) 0.13727(2) 0.03303(9) Uani 1 1 d . . . . .
As2 As 0.39192(4) 0.80385(3) 0.54643(3) 0.02907(11) Uani 1 1 d . . . . .
As1 As 0.38503(4) 0.62927(4) 0.47494(3) 0.02925(11) Uani 1 1 d . . . . .
As3 As 0.46229(4) 0.68821(4) 0.23291(3) 0.03190(11) Uani 1 1 d . . . . .
As4 As 0.36223(4) 0.83750(4) 0.25887(3) 0.03140(11) Uani 1 1 d . . . . .
P1 P -0.15486(11) 0.58045(11) 0.19908(9) 0.0443(3) Uani 1 1 d . U . . .
O00B O 0.3851(3) 0.4267(2) 0.5926(2) 0.0406(7) Uani 1 1 d . . . . .
O00C O 0.1487(3) 0.7990(3) 0.3608(2) 0.0457(8) Uani 1 1 d . . . . .
O00D O 0.1816(3) 0.8878(3) 0.6477(2) 0.0494(8) Uani 1 1 d . . . . .
O00E O 0.6601(3) 0.6491(4) 0.6114(3) 0.0536(9) Uani 1 1 d . . . . .
O00G O 0.3679(4) 0.4995(3) 0.0568(3) 0.0668(12) Uani 1 1 d . . . . .
O00H O 0.6293(4) 0.9559(3) 0.2796(3) 0.0616(12) Uani 1 1 d . . . . .
N1 N 0.6530(3) 0.8293(3) 0.4451(3) 0.0355(8) Uani 1 1 d . . . . .
O00J O 0.3250(4) 1.0166(3) 0.1113(3) 0.0594(10) Uani 1 1 d . . . . .
O00K O 0.2232(3) 0.5647(4) 0.2752(3) 0.0574(10) Uani 1 1 d . . . . .
F4A F -0.1468(7) 0.7029(7) 0.1873(6) 0.0591(18) Uani 0.536(5) 1 d . U P A 1
C4 C 0.1774(4) 0.7616(4) 0.4216(3) 0.0349(9) Uani 1 1 d . . . . .
F6A F -0.1651(8) 0.4648(9) 0.2121(6) 0.061(2) Uani 0.536(5) 1 d . U P A 1
C7 C 0.2414(4) 0.6136(4) 0.2268(3) 0.0450(11) Uani 1 1 d . . . . .
C16 C 0.1620(4) 0.5114(4) 0.4845(3) 0.0417(11) Uani 1 1 d . . . . .
H16 H 0.204819 0.460786 0.460955 0.050 Uiso 1 1 calc R U . . .
C5 C 0.3728(4) 0.9445(4) 0.1212(3) 0.0431(11) Uani 1 1 d . . . . .
C2 C 0.4034(4) 0.5138(4) 0.6087(3) 0.0340(9) Uani 1 1 d . . . . .
C3 C 0.1996(4) 0.8162(4) 0.6028(3) 0.0363(9) Uani 1 1 d . . . . .
C9 C 0.5184(4) 0.7592(4) 0.7787(3) 0.0402(10) Uani 1 1 d . . . . .
H9 H 0.581455 0.799422 0.782787 0.048 Uiso 1 1 calc R U . . .
C31 C 0.8549(4) 0.9259(4) 0.4781(4) 0.0454(12) Uani 1 1 d . . . . .
C10 C 0.5143(4) 0.6537(4) 0.7887(3) 0.0448(12) Uani 1 1 d . . . . .
H10 H 0.573689 0.610654 0.800627 0.054 Uiso 1 1 calc R U . . .
C17 C 0.0869(4) 0.5733(4) 0.4368(4) 0.0457(12) Uani 1 1 d . . . . .
H17 H 0.071343 0.571411 0.375355 0.055 Uiso 1 1 calc R U . . .
C29 C 0.7251(4) 0.7933(4) 0.4008(3) 0.0380(10) Uani 1 1 d . . . . .
H29 H 0.706407 0.733463 0.357763 0.046 Uiso 1 1 calc R U . . .
C15 C 0.1614(4) 0.5392(4) 0.5737(3) 0.0421(11) Uani 1 1 d . . . . .
H15 H 0.203960 0.510239 0.620687 0.050 Uiso 1 1 calc R U . . .
C6 C 0.5674(4) 0.9064(4) 0.2268(3) 0.0435(11) Uani 1 1 d . . . . .
C1 C 0.5757(4) 0.6545(4) 0.6208(3) 0.0364(9) Uani 1 1 d . . . . .
C30 C 0.8264(4) 0.8391(4) 0.4146(4) 0.0454(11) Uani 1 1 d . . . . .
H30 H 0.875271 0.811642 0.381233 0.054 Uiso 1 1 calc R U . . .
C8 C 0.3348(5) 0.5725(4) 0.0871(3) 0.0446(11) Uani 1 1 d . . . . .
C21 C 0.4490(5) 0.7176(5) -0.0072(3) 0.0559(14) Uani 1 1 d . . . . .
H21 H 0.390049 0.671095 -0.034370 0.067 Uiso 1 1 calc R U . . .
C11 C 0.4060(5) 0.6239(4) 0.7778(3) 0.0447(11) Uani 1 1 d . . . . .
H11 H 0.379335 0.557019 0.780661 0.054 Uiso 1 1 calc R U . . .
C13 C 0.4143(5) 0.7947(4) 0.7616(3) 0.0421(11) Uani 1 1 d . . . . .
H13 H 0.394633 0.862678 0.751735 0.051 Uiso 1 1 calc R U . . .
C32 C 0.7808(5) 0.9619(4) 0.5252(4) 0.0529(13) Uani 1 1 d . . . . .
H32 H 0.798187 1.020474 0.569589 0.063 Uiso 1 1 calc R U . . .
C25 C 0.0888(4) 0.7334(5) 0.1236(4) 0.0520(13) Uani 1 1 d . . . . .
H25 H 0.056607 0.733686 0.171688 0.062 Uiso 1 1 calc R U . . .
C18 C 0.0398(4) 0.6372(5) 0.4948(4) 0.0489(13) Uani 1 1 d . . . . .
H18 H -0.013919 0.685427 0.479929 0.059 Uiso 1 1 calc R U . . .
C12 C 0.3435(4) 0.7120(5) 0.7616(3) 0.0447(11) Uani 1 1 d . . . . .
H12 H 0.268047 0.714651 0.752565 0.054 Uiso 1 1 calc R U . . .
C26 C 0.0957(5) 0.6468(5) 0.0614(4) 0.0563(15) Uani 1 1 d . . . . .
H26 H 0.069311 0.578469 0.059806 0.068 Uiso 1 1 calc R U . . .
C33 C 0.6813(4) 0.9122(4) 0.5074(4) 0.0446(11) Uani 1 1 d . . . . .
H33 H 0.631344 0.937714 0.540366 0.054 Uiso 1 1 calc R U . . .
C22 C 0.5442(5) 0.6939(5) 0.0493(3) 0.0539(15) Uani 1 1 d . . . . .
H22 H 0.560333 0.628622 0.067484 0.065 Uiso 1 1 calc R U . . .
C28 C 0.1739(4) 0.7878(5) 0.0266(3) 0.0495(13) Uani 1 1 d . . . . .
H28 H 0.208696 0.830822 -0.002474 0.059 Uiso 1 1 calc R U . . .
C20 C 0.4575(5) 0.8225(5) -0.0160(3) 0.0546(14) Uani 1 1 d . . . . .
H20 H 0.404391 0.859642 -0.049672 0.066 Uiso 1 1 calc R U . . .
C24 C 0.1378(4) 0.8195(5) 0.1027(4) 0.0475(12) Uani 1 1 d . . . . .
H24 H 0.145116 0.887548 0.134727 0.057 Uiso 1 1 calc R U . . .
C34 C 0.9566(4) 0.9779(4) 0.4929(4) 0.0537(15) Uani 1 1 d . . . . .
N2 N -0.2338(7) 1.0545(7) 0.1252(4) 0.091(2) Uani 1 1 d . . . . .
C23 C 0.6109(5) 0.7832(6) 0.0739(4) 0.0600(16) Uani 1 1 d . . . . .
H23 H 0.680207 0.788645 0.111406 0.072 Uiso 1 1 calc R U . . .
C27 C 0.1496(5) 0.6807(5) 0.0008(3) 0.0548(14) Uani 1 1 d . . . . .
H27 H 0.166145 0.638663 -0.048128 0.066 Uiso 1 1 calc R U . . .
C14 C 0.0871(4) 0.6169(5) 0.5810(4) 0.0458(12) Uani 1 1 d . . . . .
H14 H 0.071132 0.650074 0.633527 0.055 Uiso 1 1 calc R U . . .
F5A F -0.1314(7) 0.6206(6) 0.3026(5) 0.0708(17) Uani 0.536(5) 1 d . U P A 1
C19 C 0.5579(5) 0.8636(6) 0.0337(4) 0.0584(16) Uani 1 1 d . . . . .
H19 H 0.584832 0.932566 0.039081 0.070 Uiso 1 1 calc R U . . .
F2A F -0.2758(6) 0.5970(7) 0.1977(7) 0.082(2) Uani 0.536(5) 1 d . U P A 1
F1A F -0.0298(6) 0.5774(7) 0.2134(6) 0.0732(17) Uani 0.536(5) 1 d . U P A 1
C35 C -0.1760(6) 1.0052(6) 0.1592(5) 0.0675(17) Uani 1 1 d . . . . .
F3A F -0.1676(9) 0.5509(7) 0.1013(5) 0.090(2) Uani 0.536(5) 1 d . U P A 1
C36 C -0.1000(8) 0.9428(7) 0.2107(6) 0.092(3) Uani 1 1 d . . . . .
H36A H -0.095865 0.875022 0.176016 0.137 Uiso 1 1 calc R U . . .
H36B H -0.123801 0.933540 0.263342 0.137 Uiso 1 1 calc R U . . .
H36C H -0.029449 0.978084 0.227232 0.137 Uiso 1 1 calc R U . . .
F1B F -0.2537(8) 0.5237(8) 0.1272(6) 0.081(2) Uani 0.464(5) 1 d . U P A 2
F4B F -0.0777(8) 0.5465(8) 0.1364(7) 0.079(2) Uani 0.464(5) 1 d . U P A 2
F6B F -0.2340(9) 0.6020(8) 0.2614(7) 0.079(2) Uani 0.464(5) 1 d . U P A 2
F2B F -0.0604(9) 0.6396(9) 0.2677(7) 0.087(2) Uani 0.464(5) 1 d . U P A 2
F3B F -0.1791(11) 0.6801(10) 0.1590(8) 0.076(3) Uani 0.464(5) 1 d . U P A 2
F5B F -0.1294(10) 0.4735(10) 0.2373(8) 0.066(2) Uani 0.464(5) 1 d . U P A 2

loop_
_atom_site_aniso_label
_atom_site_aniso_U_11
_atom_site_aniso_U_22
_atom_site_aniso_U_33
_atom_site_aniso_U_23
_atom_site_aniso_U_13
_atom_site_aniso_U_12
Ag1 0.03091(16) 0.04174(17) 0.02413(15) 0.01022(12) 0.00160(11) -0.00963(12)
Mo1 0.03042(17) 0.03218(17) 0.02062(16) 0.00883(12) 0.00033(12) -0.00432(12)
Mo2 0.02737(16) 0.03614(18) 0.02654(17) 0.01208(13) 0.00105(12) -0.00655(13)
Mo3 0.03224(18) 0.0453(2) 0.02452(17) 0.01596(14) 0.00606(13) 0.00383(14)
Mo4 0.03263(18) 0.04144(19) 0.02237(17) 0.00792(13) -0.00103(13) -0.00274(14)
As2 0.0309(2) 0.0309(2) 0.0248(2) 0.00876(17) 0.00224(17) -0.00660(17)
As1 0.0322(2) 0.0323(2) 0.0219(2) 0.00712(17) 0.00154(17) -0.00665(17)
As3 0.0334(2) 0.0382(2) 0.0236(2) 0.01141(18) 0.00137(17) 0.00179(18)
As4 0.0326(2) 0.0389(2) 0.0226(2) 0.00795(18) 0.00412(17) -0.00056(18)
P1 0.0430(6) 0.0534(7) 0.0373(6) 0.0176(5) 0.0039(5) -0.0013(5)
O00B 0.0453(18) 0.0310(17) 0.0463(19) 0.0123(13) 0.0079(15) 0.0003(13)
O00C 0.057(2) 0.0452(19) 0.0312(17) 0.0166(14) -0.0054(15) -0.0022(16)
O00D 0.053(2) 0.054(2) 0.044(2) 0.0084(17) 0.0145(16) 0.0065(17)
O00E 0.0324(19) 0.077(3) 0.047(2) 0.0053(19) 0.0032(15) -0.0033(17)
O00G 0.095(3) 0.047(2) 0.050(2) -0.0017(18) 0.005(2) 0.018(2)
O00H 0.061(3) 0.060(2) 0.056(2) 0.025(2) -0.013(2) -0.025(2)
N1 0.0332(18) 0.0345(19) 0.036(2) 0.0086(15) 0.0003(15) -0.0109(15)
O00J 0.068(3) 0.050(2) 0.064(3) 0.0277(19) 0.010(2) 0.0157(19)
O00K 0.061(2) 0.069(3) 0.040(2) 0.0219(19) -0.0013(17) -0.020(2)
F4A 0.064(4) 0.055(4) 0.056(4) 0.019(3) 0.002(3) -0.005(3)
C4 0.033(2) 0.037(2) 0.031(2) 0.0044(18) 0.0001(17) -0.0051(17)
F6A 0.058(4) 0.060(3) 0.055(4) 0.017(3) -0.011(3) -0.012(4)
C7 0.043(3) 0.059(3) 0.029(2) 0.004(2) 0.0010(19) -0.015(2)
C16 0.036(2) 0.040(2) 0.047(3) 0.011(2) 0.003(2) -0.0146(19)
C5 0.043(3) 0.052(3) 0.036(2) 0.018(2) 0.005(2) -0.002(2)
C2 0.036(2) 0.039(2) 0.029(2) 0.0145(17) 0.0040(17) -0.0029(17)
C3 0.033(2) 0.047(3) 0.031(2) 0.0129(19) 0.0063(17) -0.0026(18)
C9 0.048(3) 0.043(2) 0.023(2) 0.0002(18) -0.0030(18) -0.008(2)
C31 0.033(2) 0.038(2) 0.060(3) 0.020(2) -0.008(2) -0.0100(19)
C10 0.055(3) 0.057(3) 0.019(2) 0.0140(19) -0.0043(19) 0.007(2)
C17 0.038(2) 0.052(3) 0.043(3) 0.014(2) -0.005(2) -0.021(2)
C29 0.031(2) 0.040(2) 0.040(2) 0.0080(19) 0.0000(18) -0.0081(18)
C15 0.030(2) 0.047(3) 0.050(3) 0.025(2) 0.0005(19) -0.0113(19)
C6 0.042(3) 0.051(3) 0.043(3) 0.026(2) 0.007(2) -0.004(2)
C1 0.036(2) 0.041(2) 0.028(2) 0.0073(17) -0.0024(17) -0.0041(18)
C30 0.034(2) 0.047(3) 0.055(3) 0.020(2) 0.000(2) -0.007(2)
C8 0.053(3) 0.043(3) 0.033(2) 0.008(2) -0.001(2) -0.004(2)
C21 0.072(4) 0.075(4) 0.026(2) 0.013(2) 0.020(2) 0.013(3)
C11 0.060(3) 0.051(3) 0.024(2) 0.0137(19) 0.005(2) -0.009(2)
C13 0.067(3) 0.039(2) 0.020(2) 0.0045(17) 0.010(2) 0.005(2)
C32 0.049(3) 0.037(3) 0.063(4) -0.001(2) -0.002(3) -0.010(2)
C25 0.028(2) 0.080(4) 0.047(3) 0.020(3) -0.001(2) 0.002(2)
C18 0.028(2) 0.061(3) 0.061(3) 0.027(3) 0.006(2) -0.006(2)
C12 0.042(3) 0.068(3) 0.024(2) 0.007(2) 0.0083(18) 0.001(2)
C26 0.042(3) 0.069(4) 0.048(3) 0.018(3) -0.015(2) -0.014(3)
C33 0.038(2) 0.037(2) 0.053(3) 0.003(2) 0.001(2) -0.0043(19)
C22 0.067(4) 0.071(4) 0.035(3) 0.021(2) 0.027(2) 0.030(3)
C28 0.038(2) 0.070(4) 0.039(3) 0.027(2) -0.006(2) 0.004(2)
C20 0.071(4) 0.074(4) 0.027(2) 0.025(2) 0.018(2) 0.012(3)
C24 0.035(2) 0.060(3) 0.044(3) 0.017(2) -0.004(2) 0.007(2)
C34 0.034(2) 0.045(3) 0.077(4) 0.029(3) -0.013(2) -0.008(2)
N2 0.108(6) 0.115(6) 0.060(4) 0.030(4) 0.028(4) 0.020(5)
C23 0.045(3) 0.092(5) 0.058(4) 0.034(3) 0.027(3) 0.022(3)
C27 0.049(3) 0.077(4) 0.026(2) 0.008(2) -0.015(2) -0.001(3)
C14 0.031(2) 0.060(3) 0.052(3) 0.024(2) 0.011(2) -0.008(2)
F5A 0.098(4) 0.067(4) 0.048(3) 0.015(3) 0.014(3) 0.008(3)
C19 0.054(3) 0.087(5) 0.048(3) 0.035(3) 0.025(3) 0.005(3)
F2A 0.052(3) 0.092(4) 0.103(5) 0.035(4) 0.006(3) 0.000(3)
F1A 0.054(3) 0.085(4) 0.091(4) 0.033(3) 0.024(3) 0.002(3)
C35 0.064(4) 0.078(5) 0.066(4) 0.018(4) 0.023(3) 0.010(3)
F3A 0.112(4) 0.089(4) 0.057(3) 0.011(3) -0.002(4) -0.009(4)
C36 0.107(7) 0.081(6) 0.085(6) 0.012(4) 0.019(5) 0.028(5)
F1B 0.069(4) 0.088(4) 0.068(4) 0.008(3) -0.015(3) -0.019(4)
F4B 0.075(4) 0.085(4) 0.089(4) 0.018(4) 0.044(4) -0.005(4)
F6B 0.095(5) 0.081(4) 0.067(4) 0.004(4) 0.041(4) 0.008(4)
F2B 0.080(4) 0.088(4) 0.076(4) 0.006(4) -0.016(4) -0.003(4)
F3B 0.088(5) 0.066(5) 0.067(5) 0.031(4) -0.007(4) 0.007(4)
F5B 0.076(6) 0.057(4) 0.063(6) 0.028(4) -0.002(4) 0.004(5)

loop_
_atom_type_symbol
_atom_type_description
_atom_type_scat_dispersion_real
_atom_type_scat_dispersion_imag
_atom_type_scat_source
Ag Ag 0.1306 4.2820 'International Tables Vol C Tables 4.2.6.8 and 6.1.1.4'
As As -0.9300 1.0051 'International Tables Vol C Tables 4.2.6.8 and 6.1.1.4'
C C 0.0181 0.0091 'International Tables Vol C Tables 4.2.6.8 and 6.1.1.4'
Cl Cl 0.3639 0.7018 'International Tables Vol C Tables 4.2.6.8 and 6.1.1.4'
F F 0.0727 0.0534 'International Tables Vol C Tables 4.2.6.8 and 6.1.1.4'
H H 0.0000 0.0000 'International Tables Vol C Tables 4.2.6.8 and 6.1.1.4'
Mo Mo -0.0483 2.7339 'International Tables Vol C Tables 4.2.6.8 and 6.1.1.4'
N N 0.0311 0.0180 'International Tables Vol C Tables 4.2.6.8 and 6.1.1.4'
O O 0.0492 0.0322 'International Tables Vol C Tables 4.2.6.8 and 6.1.1.4'
P P 0.2955 0.4335 'International Tables Vol C Tables 4.2.6.8 and 6.1.1.4'

loop_
_exptl_crystal_face_index_h
_exptl_crystal_face_index_k
_exptl_crystal_face_index_l
_exptl_crystal_face_perp_dist
5 2 -1 0.0991
-3 2 5 0.1519
-5 -1 3 0.1598
-5 -3 0 0.1422
2 5 0 0.1473
3 0 5 0.1352
-2 -5 0 0.1616
-3 0 -5 0.1213
5 0 -4 0.0601
4 -2 -5 0.0795
-2 2 -5 0.0997
5 0 -3 0.0570
-3 3 5 0.1397
5 4 -1 0.1147
1 0 -5 0.0924
-2 -1 5 0.1957
0 0 1 0.1374
0 0 -1 0.0909
-5 4 -4 0.1115
0 -1 0 0.1449
3 -5 3 0.1164
5 -3 4 0.1042
0 1 0 0.1486
-4 5 2 0.1109
-5 2 0 0.0928
5 -3 -1 0.0445
5 1 1 0.0955
-5 0 1 0.1052

loop_
_geom_angle_atom_site_label_1
_geom_angle_atom_site_label_2
_geom_angle_atom_site_label_3
_geom_angle
_geom_angle_site_symmetry_1
_geom_angle_site_symmetry_3
_geom_angle_publ_flag
As2 Ag1 As3 151.523(18) . . ?
As1 Ag1 As2 52.399(15) . . ?
As1 Ag1 As3 108.039(18) . . ?
As1 Ag1 As4 119.287(18) . . ?
As4 Ag1 As2 115.291(18) . . ?
As4 Ag1 As3 51.695(15) . . ?
N1 Ag1 As2 107.58(10) . . ?
N1 Ag1 As1 127.02(9) . . ?
N1 Ag1 As3 100.85(10) . . ?
N1 Ag1 As4 113.54(9) . . ?
As2 Mo1 Mo2 55.294(14) . . ?
As2 Mo1 As1 54.369(16) . . ?
As1 Mo1 Mo2 52.540(14) . . ?
C2 Mo1 Mo2 84.97(13) . . ?
C2 Mo1 As2 124.79(12) . . ?
C2 Mo1 As1 71.50(12) . . ?
C2 Mo1 C9 131.81(18) . . ?
C2 Mo1 C10 96.01(19) . . ?
C2 Mo1 C11 82.43(19) . . ?
C2 Mo1 C13 139.87(18) . . ?
C2 Mo1 C12 106.33(19) . . ?
C9 Mo1 Mo2 132.65(14) . . ?
C9 Mo1 As2 103.11(13) . . ?
C9 Mo1 As1 151.84(13) . . ?
C9 Mo1 C11 59.11(18) . . ?
C9 Mo1 C13 35.04(19) . . ?
C9 Mo1 C12 58.42(19) . . ?
C10 Mo1 Mo2 144.15(15) . . ?
C10 Mo1 As2 138.95(14) . . ?
C10 Mo1 As1 159.95(14) . . ?
C10 Mo1 C9 35.87(19) . . ?
C10 Mo1 C11 35.7(2) . . ?
C10 Mo1 C13 59.12(18) . . ?
C10 Mo1 C12 59.06(19) . . ?
C1 Mo1 Mo2 128.74(13) . . ?
C1 Mo1 As2 88.02(13) . . ?
C1 Mo1 As1 77.67(13) . . ?
C1 Mo1 C2 90.67(19) . . ?
C1 Mo1 C9 85.59(19) . . ?
C1 Mo1 C10 87.11(19) . . ?
C1 Mo1 C11 120.03(19) . . ?
C1 Mo1 C13 116.4(2) . . ?
C1 Mo1 C12 142.96(18) . . ?
C11 Mo1 Mo2 109.95(14) . . ?
C11 Mo1 As2 142.38(15) . . ?
C11 Mo1 As1 149.01(13) . . ?
C11 Mo1 C13 58.80(18) . . ?
C11 Mo1 C12 35.4(2) . . ?
C13 Mo1 Mo2 98.05(13) . . ?
C13 Mo1 As2 87.30(12) . . ?
C13 Mo1 As1 139.86(12) . . ?
C13 Mo1 C12 34.91(19) . . ?
C12 Mo1 Mo2 86.18(13) . . ?
C12 Mo1 As2 107.16(14) . . ?
C12 Mo1 As1 138.64(13) . . ?
As2 Mo2 Mo1 53.032(13) . . ?
As1 Mo2 Mo1 55.393(13) . . ?
As1 Mo2 As2 54.574(16) . . ?
C4 Mo2 Mo1 130.98(13) . . ?
C4 Mo2 As2 79.61(13) . . ?
C4 Mo2 As1 88.98(14) . . ?
C4 Mo2 C16 110.78(18) . . ?
C4 Mo2 C3 90.43(19) . . ?
C4 Mo2 C17 81.02(18) . . ?
C4 Mo2 C15 139.60(18) . . ?
C4 Mo2 C18 86.68(19) . . ?
C4 Mo2 C14 121.68(18) . . ?
C16 Mo2 Mo1 99.05(12) . . ?
C16 Mo2 As2 138.18(13) . . ?
C16 Mo2 As1 84.46(13) . . ?
C16 Mo2 C15 34.89(19) . . ?
C3 Mo2 Mo1 87.61(13) . . ?
C3 Mo2 As2 73.30(13) . . ?
C3 Mo2 As1 127.05(13) . . ?
C3 Mo2 C16 143.23(18) . . ?
C3 Mo2 C17 128.9(2) . . ?
C3 Mo2 C15 111.17(19) . . ?
C3 Mo2 C18 94.2(2) . . ?
C3 Mo2 C14 84.8(2) . . ?
C17 Mo2 Mo1 134.50(14) . . ?
C17 Mo2 As2 150.50(14) . . ?
C17 Mo2 As1 103.20(16) . . ?
C17 Mo2 C16 35.59(18) . . ?
C17 Mo2 C15 58.74(17) . . ?
C17 Mo2 C14 59.4(2) . . ?
C15 Mo2 Mo1 85.24(12) . . ?
C15 Mo2 As2 138.22(12) . . ?
C15 Mo2 As1 102.65(13) . . ?
C18 Mo2 Mo1 142.33(13) . . ?
C18 Mo2 As2 161.21(15) . . ?
C18 Mo2 As1 138.57(16) . . ?
C18 Mo2 C16 59.1(2) . . ?
C18 Mo2 C17 35.5(2) . . ?
C18 Mo2 C15 59.04(18) . . ?
C18 Mo2 C14 36.28(19) . . ?
C14 Mo2 Mo1 106.90(13) . . ?
C14 Mo2 As2 149.96(15) . . ?
C14 Mo2 As1 137.49(15) . . ?
C14 Mo2 C16 58.6(2) . . ?
C14 Mo2 C15 34.87(19) . . ?
As3 Mo3 Mo4 55.420(14) . . ?
As3 Mo3 As4 54.196(16) . . ?
As4 Mo3 Mo4 52.671(14) . . ?
C5 Mo3 Mo4 88.07(15) . . ?
C5 Mo3 As3 126.26(14) . . ?
C5 Mo3 As4 72.61(14) . . ?
C5 Mo3 C21 111.4(2) . . ?
C5 Mo3 C22 143.11(19) . . ?
C5 Mo3 C20 84.9(2) . . ?
C5 Mo3 C23 128.5(2) . . ?
C5 Mo3 C19 93.6(2) . . ?
C6 Mo3 Mo4 129.23(14) . . ?
C6 Mo3 As3 87.86(13) . . ?
C6 Mo3 As4 78.11(15) . . ?
C6 Mo3 C5 88.4(2) . . ?
C6 Mo3 C21 142.4(2) . . ?
C6 Mo3 C22 113.2(2) . . ?
C6 Mo3 C20 123.7(2) . . ?
C6 Mo3 C23 84.1(3) . . ?
C6 Mo3 C19 89.5(2) . . ?
C21 Mo3 Mo4 84.65(17) . . ?
C21 Mo3 As3 103.42(15) . . ?
C21 Mo3 As4 137.30(17) . . ?
C22 Mo3 Mo4 99.02(17) . . ?
C22 Mo3 As3 85.80(14) . . ?
C22 Mo3 As4 138.85(15) . . ?
C22 Mo3 C21 34.9(2) . . ?
C20 Mo3 Mo4 106.37(17) . . ?
C20 Mo3 As3 138.28(17) . . ?
C20 Mo3 As4 148.71(16) . . ?
C20 Mo3 C21 34.9(2) . . ?
C20 Mo3 C22 58.3(2) . . ?
C23 Mo3 Mo4 134.0(2) . . ?
C23 Mo3 As3 104.37(15) . . ?
C23 Mo3 As4 152.22(15) . . ?
C23 Mo3 C21 58.4(2) . . ?
C23 Mo3 C22 35.1(3) . . ?
C23 Mo3 C20 58.8(2) . . ?
C19 Mo3 Mo4 141.24(18) . . ?
C19 Mo3 As3 139.97(17) . . ?
C19 Mo3 As4 161.50(19) . . ?
C19 Mo3 C21 58.8(2) . . ?
C19 Mo3 C22 58.9(2) . . ?
C19 Mo3 C20 35.6(2) . . ?
C19 Mo3 C23 35.7(2) . . ?
As3 Mo4 Mo3 52.892(14) . . ?
As4 Mo4 Mo3 55.664(15) . . ?
As4 Mo4 As3 54.369(17) . . ?
C7 Mo4 Mo3 130.34(14) . . ?
C7 Mo4 As3 78.61(15) . . ?
C7 Mo4 As4 89.57(14) . . ?
C7 Mo4 C25 83.9(2) . . ?
C7 Mo4 C26 86.9(2) . . ?
C7 Mo4 C28 141.5(2) . . ?
C7 Mo4 C24 114.3(2) . . ?
C7 Mo4 C27 120.8(2) . . ?
C8 Mo4 Mo3 86.85(16) . . ?
C8 Mo4 As3 71.38(15) . . ?
C8 Mo4 As4 125.13(15) . . ?
C8 Mo4 C7 87.2(2) . . ?
C8 Mo4 C25 130.7(2) . . ?
C8 Mo4 C26 95.7(2) . . ?
C8 Mo4 C28 111.3(2) . . ?
C8 Mo4 C24 143.6(2) . . ?
C8 Mo4 C27 85.6(2) . . ?
C25 Mo4 Mo3 133.70(16) . . ?
C25 Mo4 As3 151.21(15) . . ?
C25 Mo4 As4 103.27(16) . . ?
C25 Mo4 C28 58.3(2) . . ?
C25 Mo4 C24 35.2(2) . . ?
C25 Mo4 C27 59.0(2) . . ?
C26 Mo4 Mo3 142.75(15) . . ?
C26 Mo4 As3 160.85(16) . . ?
C26 Mo4 As4 138.82(18) . . ?
C26 Mo4 C25 35.6(2) . . ?
C26 Mo4 C28 58.9(2) . . ?
C26 Mo4 C24 58.9(2) . . ?
C26 Mo4 C27 36.0(2) . . ?
C28 Mo4 Mo3 85.58(14) . . ?
C28 Mo4 As3 138.46(14) . . ?
C28 Mo4 As4 104.52(15) . . ?
C24 Mo4 Mo3 98.70(14) . . ?
C24 Mo4 As3 138.99(14) . . ?
C24 Mo4 As4 85.86(14) . . ?
C24 Mo4 C28 34.6(2) . . ?
C27 Mo4 Mo3 107.76(16) . . ?
C27 Mo4 As3 149.61(17) . . ?
C27 Mo4 As4 139.38(17) . . ?
C27 Mo4 C28 34.9(2) . . ?
C27 Mo4 C24 58.3(2) . . ?
Mo1 As2 Ag1 114.24(2) . . ?
Mo1 As2 Mo2 71.674(15) . . ?
Mo2 As2 Ag1 110.661(19) . . ?
As1 As2 Ag1 62.794(17) . . ?
As1 As2 Mo1 64.348(17) . . ?
As1 As2 Mo2 60.644(17) . . ?
Mo1 As1 Ag1 113.439(19) . . ?
Mo2 As1 Ag1 115.34(2) . . ?
Mo2 As1 Mo1 72.067(16) . . ?
As2 As1 Ag1 64.807(17) . . ?
As2 As1 Mo1 61.283(17) . . ?
As2 As1 Mo2 64.782(18) . . ?
Mo3 As3 Ag1 115.83(2) . . ?
Mo3 As3 Mo4 71.689(16) . . ?
Mo4 As3 Ag1 111.87(2) . . ?
As4 As3 Ag1 64.113(18) . . ?
As4 As3 Mo3 64.858(18) . . ?
As4 As3 Mo4 60.882(18) . . ?
Mo3 As4 Ag1 112.88(2) . . ?
Mo4 As4 Ag1 114.86(2) . . ?
Mo4 As4 Mo3 71.665(17) . . ?
As3 As4 Ag1 64.193(18) . . ?
As3 As4 Mo3 60.946(17) . . ?
As3 As4 Mo4 64.749(19) . . ?
F6A P1 F4A 178.2(6) . . ?
F6A P1 F5A 92.2(5) . . ?
F6A P1 F2A 91.6(5) . . ?
F6A P1 F1A 92.7(5) . . ?
F5A P1 F4A 86.7(4) . . ?
F2A P1 F4A 87.0(5) . . ?
F2A P1 F5A 86.8(5) . . ?
F2A P1 F1A 171.0(5) . . ?
F1A P1 F4A 88.6(4) . . ?
F1A P1 F5A 85.2(5) . . ?
F3A P1 F4A 88.8(5) . . ?
F3A P1 F6A 92.4(5) . . ?
F3A P1 F5A 173.8(5) . . ?
F3A P1 F2A 97.2(6) . . ?
F3A P1 F1A 90.5(5) . . ?
F1B P1 F5B 89.8(6) . . ?
F4B P1 F1B 90.1(6) . . ?
F4B P1 F5B 87.6(6) . . ?
F6B P1 F1B 87.1(6) . . ?
F6B P1 F4B 174.1(5) . . ?
F6B P1 F5B 87.1(6) . . ?
F2B P1 F1B 177.7(6) . . ?
F2B P1 F4B 90.3(6) . . ?
F2B P1 F6B 92.7(6) . . ?
F2B P1 F5B 92.4(6) . . ?
F3B P1 F1B 88.8(6) . . ?
F3B P1 F4B 90.6(7) . . ?
F3B P1 F6B 94.6(7) . . ?
F3B P1 F2B 89.0(6) . . ?
F3B P1 F5B 177.7(7) . . ?
C29 N1 Ag1 121.4(3) . . ?
C29 N1 C33 117.9(4) . . ?
C33 N1 Ag1 120.1(3) . . ?
O00C C4 Mo2 174.8(4) . . ?
O00K C7 Mo4 177.1(4) . . ?
Mo2 C16 H16 122.5 . . ?
C17 C16 Mo2 69.8(3) . . ?
C17 C16 H16 126.3 . . ?
C15 C16 Mo2 73.1(3) . . ?
C15 C16 H16 126.3 . . ?
C15 C16 C17 107.4(5) . . ?
O00J C5 Mo3 174.8(5) . . ?
O00B C2 Mo1 174.7(4) . . ?
O00D C3 Mo2 174.5(4) . . ?
Mo1 C9 H9 120.3 . . ?
C10 C9 Mo1 71.7(3) . . ?
C10 C9 H9 125.6 . . ?
C13 C9 Mo1 74.1(3) . . ?
C13 C9 H9 125.6 . . ?
C13 C9 C10 108.7(5) . . ?
C30 C31 C34 121.0(6) . . ?
C32 C31 C30 118.0(5) . . ?
C32 C31 C34 120.9(6) . . ?
Mo1 C10 H10 119.9 . . ?
C9 C10 Mo1 72.5(2) . . ?
C9 C10 H10 126.2 . . ?
C11 C10 Mo1 73.3(3) . . ?
C11 C10 C9 107.5(5) . . ?
C11 C10 H10 126.2 . . ?
Mo2 C17 H17 119.5 . . ?
C16 C17 Mo2 74.6(3) . . ?
C16 C17 H17 125.6 . . ?
C18 C17 Mo2 72.1(3) . . ?
C18 C17 C16 108.8(5) . . ?
C18 C17 H17 125.6 . . ?
N1 C29 H29 118.5 . . ?
N1 C29 C30 123.1(5) . . ?
C30 C29 H29 118.5 . . ?
Mo2 C15 H15 123.1 . . ?
C16 C15 Mo2 72.0(3) . . ?
C16 C15 H15 125.8 . . ?
C14 C15 Mo2 70.7(3) . . ?
C14 C15 C16 108.4(4) . . ?
C14 C15 H15 125.8 . . ?
O00H C6 Mo3 177.2(5) . . ?
O00E C1 Mo1 175.6(4) . . ?
C31 C30 C29 118.8(5) . . ?
C31 C30 H30 120.6 . . ?
C29 C30 H30 120.6 . . ?
O00G C8 Mo4 176.0(5) . . ?
Mo3 C21 H21 123.1 . . ?
C22 C21 Mo3 71.5(3) . . ?
C22 C21 H21 126.3 . . ?
C20 C21 Mo3 70.7(3) . . ?
C20 C21 H21 126.3 . . ?
C20 C21 C22 107.4(6) . . ?
Mo1 C11 H11 120.7 . . ?
C10 C11 Mo1 71.1(3) . . ?
C10 C11 H11 126.0 . . ?
C10 C11 C12 108.0(5) . . ?
C12 C11 Mo1 74.0(3) . . ?
C12 C11 H11 126.0 . . ?
Mo1 C13 H13 121.6 . . ?
C9 C13 Mo1 70.9(3) . . ?
C9 C13 H13 125.9 . . ?
C9 C13 C12 108.3(5) . . ?
C12 C13 Mo1 73.4(3) . . ?
C12 C13 H13 125.9 . . ?
C31 C32 H32 120.1 . . ?
C31 C32 C33 119.8(5) . . ?
C33 C32 H32 120.1 . . ?
Mo4 C25 H25 120.3 . . ?
C26 C25 Mo4 71.8(3) . . ?
C26 C25 H25 125.8 . . ?
C26 C25 C24 108.4(5) . . ?
C24 C25 Mo4 73.9(3) . . ?
C24 C25 H25 125.8 . . ?
Mo2 C18 H18 120.1 . . ?
C17 C18 Mo2 72.4(3) . . ?
C17 C18 H18 126.2 . . ?
C17 C18 C14 107.6(5) . . ?
C14 C18 Mo2 73.1(3) . . ?
C14 C18 H18 126.2 . . ?
Mo1 C12 H12 123.2 . . ?
C11 C12 Mo1 70.6(3) . . ?
C11 C12 H12 126.3 . . ?
C13 C12 Mo1 71.7(3) . . ?
C13 C12 C11 107.5(5) . . ?
C13 C12 H12 126.3 . . ?
Mo4 C26 H26 119.7 . . ?
C25 C26 Mo4 72.6(3) . . ?
C25 C26 H26 126.3 . . ?
C25 C26 C27 107.3(6) . . ?
C27 C26 Mo4 73.2(3) . . ?
C27 C26 H26 126.3 . . ?
N1 C33 C32 122.3(5) . . ?
N1 C33 H33 118.9 . . ?
C32 C33 H33 118.9 . . ?
Mo3 C22 H22 121.4 . . ?
C21 C22 Mo3 73.6(3) . . ?
C21 C22 H22 125.9 . . ?
C23 C22 Mo3 70.8(3) . . ?
C23 C22 C21 108.3(6) . . ?
C23 C22 H22 125.9 . . ?
Mo4 C28 H28 123.4 . . ?
C24 C28 Mo4 71.5(3) . . ?
C24 C28 H28 126.0 . . ?
C24 C28 C27 108.0(5) . . ?
C27 C28 Mo4 70.7(3) . . ?
C27 C28 H28 126.0 . . ?
Mo3 C20 H20 120.5 . . ?
C21 C20 Mo3 74.4(3) . . ?
C21 C20 H20 125.7 . . ?
C21 C20 C19 108.6(5) . . ?
C19 C20 Mo3 71.2(3) . . ?
C19 C20 H20 125.7 . . ?
Mo4 C24 H24 121.1 . . ?
C25 C24 Mo4 70.9(3) . . ?
C25 C24 H24 125.8 . . ?
C28 C24 Mo4 73.9(3) . . ?
C28 C24 C25 108.5(5) . . ?
C28 C24 H24 125.8 . . ?
C34 C34 C31 178.9(9) 2_776 . ?
Mo3 C23 H23 120.1 . . ?
C22 C23 Mo3 74.1(3) . . ?
C22 C23 H23 125.8 . . ?
C22 C23 C19 108.5(6) . . ?
C19 C23 Mo3 71.9(3) . . ?
C19 C23 H23 125.8 . . ?
Mo4 C27 H27 120.5 . . ?
C26 C27 Mo4 70.8(3) . . ?
C26 C27 H27 126.1 . . ?
C28 C27 Mo4 74.4(3) . . ?
C28 C27 C26 107.8(6) . . ?
C28 C27 H27 126.1 . . ?
Mo2 C14 H14 120.6 . . ?
C15 C14 Mo2 74.4(3) . . ?
C15 C14 C18 107.8(5) . . ?
C15 C14 H14 126.1 . . ?
C18 C14 Mo2 70.6(3) . . ?
C18 C14 H14 126.1 . . ?
Mo3 C19 H19 119.9 . . ?
C20 C19 Mo3 73.2(3) . . ?
C20 C19 H19 126.4 . . ?
C23 C19 Mo3 72.4(3) . . ?
C23 C19 C20 107.2(6) . . ?
C23 C19 H19 126.4 . . ?
N2 C35 C36 175.9(9) . . ?
C35 C36 H36A 109.5 . . ?
C35 C36 H36B 109.5 . . ?
C35 C36 H36C 109.5 . . ?
H36A C36 H36B 109.5 . . ?
H36A C36 H36C 109.5 . . ?
H36B C36 H36C 109.5 . . ?

loop_
_geom_bond_atom_site_label_1
_geom_bond_atom_site_label_2
_geom_bond_distance
_geom_bond_site_symmetry_2
_geom_bond_publ_flag
Ag1 As2 2.7231(6) . ?
Ag1 As1 2.6764(5) . ?
Ag1 As3 2.7246(6) . ?
Ag1 As4 2.7227(6) . ?
Ag1 N1 2.323(4) . ?
Mo1 Mo2 3.0566(5) . ?
Mo1 As2 2.5726(5) . ?
Mo1 As1 2.6443(6) . ?
Mo1 C2 1.992(5) . ?
Mo1 C9 2.302(4) . ?
Mo1 C10 2.291(4) . ?
Mo1 C1 1.991(5) . ?
Mo1 C11 2.320(5) . ?
Mo1 C13 2.343(5) . ?
Mo1 C12 2.365(5) . ?
Mo2 As2 2.6471(6) . ?
Mo2 As1 2.5502(6) . ?
Mo2 C4 1.986(5) . ?
Mo2 C16 2.354(5) . ?
Mo2 C3 1.986(5) . ?
Mo2 C17 2.291(5) . ?
Mo2 C15 2.368(4) . ?
Mo2 C18 2.287(5) . ?
Mo2 C14 2.319(5) . ?
Mo3 Mo4 3.0473(5) . ?
Mo3 As3 2.5598(6) . ?
Mo3 As4 2.6509(6) . ?
Mo3 C5 1.996(5) . ?
Mo3 C6 1.982(6) . ?
Mo3 C21 2.368(6) . ?
Mo3 C22 2.342(5) . ?
Mo3 C20 2.320(5) . ?
Mo3 C23 2.300(5) . ?
Mo3 C19 2.293(5) . ?
Mo4 As3 2.6427(6) . ?
Mo4 As4 2.5527(6) . ?
Mo4 C7 1.996(5) . ?
Mo4 C8 1.990(6) . ?
Mo4 C25 2.306(5) . ?
Mo4 C26 2.295(5) . ?
Mo4 C28 2.375(5) . ?
Mo4 C24 2.344(5) . ?
Mo4 C27 2.327(5) . ?
As2 As1 2.3842(6) . ?
As3 As4 2.3749(7) . ?
P1 F4A 1.644(9) . ?
P1 F6A 1.565(12) . ?
P1 F5A 1.614(7) . ?
P1 F2A 1.567(8) . ?
P1 F1A 1.575(7) . ?
P1 F3A 1.519(9) . ?
P1 F1B 1.600(8) . ?
P1 F4B 1.581(9) . ?
P1 F6B 1.575(9) . ?
P1 F2B 1.553(9) . ?
P1 F3B 1.537(12) . ?
P1 F5B 1.611(12) . ?
O00B C2 1.141(6) . ?
O00C C4 1.138(6) . ?
O00D C3 1.147(6) . ?
O00E C1 1.131(6) . ?
O00G C8 1.131(7) . ?
O00H C6 1.137(7) . ?
N1 C29 1.335(7) . ?
N1 C33 1.344(6) . ?
O00J C5 1.137(7) . ?
O00K C7 1.134(6) . ?
C16 H16 0.9500 . ?
C16 C17 1.421(7) . ?
C16 C15 1.416(8) . ?
C9 H9 0.9500 . ?
C9 C10 1.414(7) . ?
C9 C13 1.399(8) . ?
C31 C30 1.389(8) . ?
C31 C32 1.383(9) . ?
C31 C34 1.428(7) . ?
C10 H10 0.9500 . ?
C10 C11 1.412(8) . ?
C17 H17 0.9500 . ?
C17 C18 1.395(9) . ?
C29 H29 0.9500 . ?
C29 C30 1.391(7) . ?
C15 H15 0.9500 . ?
C15 C14 1.405(8) . ?
C30 H30 0.9500 . ?
C21 H21 0.9500 . ?
C21 C22 1.411(8) . ?
C21 C20 1.406(9) . ?
C11 H11 0.9500 . ?
C11 C12 1.426(8) . ?
C13 H13 0.9500 . ?
C13 C12 1.412(8) . ?
C32 H32 0.9500 . ?
C32 C33 1.386(8) . ?
C25 H25 0.9500 . ?
C25 C26 1.405(9) . ?
C25 C24 1.407(8) . ?
C18 H18 0.9500 . ?
C18 C14 1.434(8) . ?
C12 H12 0.9500 . ?
C26 H26 0.9500 . ?
C26 C27 1.429(9) . ?
C33 H33 0.9500 . ?
C22 H22 0.9500 . ?
C22 C23 1.399(10) . ?
C28 H28 0.9500 . ?
C28 C24 1.402(8) . ?
C28 C27 1.412(9) . ?
C20 H20 0.9500 . ?
C20 C19 1.412(9) . ?
C24 H24 0.9500 . ?
C34 C34 1.217(11) 2_776 ?
N2 C35 1.088(10) . ?
C23 H23 0.9500 . ?
C23 C19 1.408(9) . ?
C27 H27 0.9500 . ?
C14 H14 0.9500 . ?
C19 H19 0.9500 . ?
C35 C36 1.459(11) . ?
C36 H36A 0.9800 . ?
C36 H36B 0.9800 . ?
C36 H36C 0.9800 . ?

loop_
_geom_torsion_atom_site_label_1
_geom_torsion_atom_site_label_2
_geom_torsion_atom_site_label_3
_geom_torsion_atom_site_label_4
_geom_torsion
_geom_torsion_site_symmetry_1
_geom_torsion_site_symmetry_2
_geom_torsion_site_symmetry_3
_geom_torsion_site_symmetry_4
_geom_torsion_publ_flag
Ag1 N1 C29 C30 169.4(4) . . . . ?
Ag1 N1 C33 C32 -169.8(4) . . . . ?
Mo1 C9 C10 C11 -65.4(3) . . . . ?
Mo1 C9 C13 C12 64.4(3) . . . . ?
Mo1 C10 C11 C12 -65.3(3) . . . . ?
Mo1 C11 C12 C13 -62.6(3) . . . . ?
Mo1 C13 C12 C11 61.8(3) . . . . ?
Mo2 C16 C17 C18 -64.5(3) . . . . ?
Mo2 C16 C15 C14 61.7(3) . . . . ?
Mo2 C17 C18 C14 -65.1(4) . . . . ?
Mo2 C15 C14 C18 63.2(3) . . . . ?
Mo2 C18 C14 C15 -65.7(3) . . . . ?
Mo3 C21 C22 C23 -62.8(4) . . . . ?
Mo3 C21 C20 C19 63.4(4) . . . . ?
Mo3 C22 C23 C19 -64.1(4) . . . . ?
Mo3 C20 C19 C23 64.9(4) . . . . ?
Mo3 C23 C19 C20 -65.5(4) . . . . ?
Mo4 C25 C26 C27 -65.5(4) . . . . ?
Mo4 C25 C24 C28 64.9(3) . . . . ?
Mo4 C26 C27 C28 -65.7(4) . . . . ?
Mo4 C28 C24 C25 -62.9(3) . . . . ?
Mo4 C28 C27 C26 63.3(4) . . . . ?
N1 C29 C30 C31 0.7(7) . . . . ?
C16 C17 C18 Mo2 66.2(3) . . . . ?
C16 C17 C18 C14 1.0(6) . . . . ?
C16 C15 C14 Mo2 -62.6(3) . . . . ?
C16 C15 C14 C18 0.6(5) . . . . ?
C9 C10 C11 Mo1 64.9(3) . . . . ?
C9 C10 C11 C12 -0.5(5) . . . . ?
C9 C13 C12 Mo1 -62.7(3) . . . . ?
C9 C13 C12 C11 -0.9(5) . . . . ?
C31 C32 C33 N1 -0.2(9) . . . . ?
C10 C9 C13 Mo1 -63.8(3) . . . . ?
C10 C9 C13 C12 0.6(5) . . . . ?
C10 C11 C12 Mo1 63.4(3) . . . . ?
C10 C11 C12 C13 0.8(5) . . . . ?
C17 C16 C15 Mo2 -61.7(3) . . . . ?
C17 C16 C15 C14 0.0(5) . . . . ?
C17 C18 C14 Mo2 64.7(3) . . . . ?
C17 C18 C14 C15 -1.0(6) . . . . ?
C29 N1 C33 C32 1.5(8) . . . . ?
C15 C16 C17 Mo2 63.9(3) . . . . ?
C15 C16 C17 C18 -0.6(5) . . . . ?
C30 C31 C32 C33 -0.9(8) . . . . ?
C21 C22 C23 Mo3 64.6(4) . . . . ?
C21 C22 C23 C19 0.4(6) . . . . ?
C21 C20 C19 Mo3 -65.5(4) . . . . ?
C21 C20 C19 C23 -0.6(6) . . . . ?
C13 C9 C10 Mo1 65.3(3) . . . . ?
C13 C9 C10 C11 -0.1(5) . . . . ?
C32 C31 C30 C29 0.6(7) . . . . ?
C25 C26 C27 Mo4 65.1(4) . . . . ?
C25 C26 C27 C28 -0.6(6) . . . . ?
C26 C25 C24 Mo4 -63.9(4) . . . . ?
C26 C25 C24 C28 0.9(6) . . . . ?
C33 N1 C29 C30 -1.8(7) . . . . ?
C22 C21 C20 Mo3 -62.5(4) . . . . ?
C22 C21 C20 C19 0.9(6) . . . . ?
C22 C23 C19 Mo3 65.6(4) . . . . ?
C22 C23 C19 C20 0.1(6) . . . . ?
C20 C21 C22 Mo3 62.0(4) . . . . ?
C20 C21 C22 C23 -0.8(6) . . . . ?
C24 C25 C26 Mo4 65.3(3) . . . . ?
C24 C25 C26 C27 -0.2(6) . . . . ?
C24 C28 C27 Mo4 -62.2(3) . . . . ?
C24 C28 C27 C26 1.2(6) . . . . ?
C34 C31 C30 C29 -178.0(5) . . . . ?
C34 C31 C32 C33 177.7(5) . . . . ?
C27 C28 C24 Mo4 61.6(3) . . . . ?
C27 C28 C24 C25 -1.3(6) . . . . ?

loop_
_smtbx_masks_void_nr
_smtbx_masks_void_average_x
_smtbx_masks_void_average_y
_smtbx_masks_void_average_z
_smtbx_masks_void_volume
_smtbx_masks_void_count_electrons
_smtbx_masks_void_content
1 0.000 0.000 0.000 490.0 138.0 '3 DCM'
